data_4516110
loop_
_publ_author_name
'Wheaton, Amelia M.'
'Streep, Michaela E.'
'Ohlhaver, Christopher M.'
'Nicholas, Aaron D.'
'Barnes, Francis H.'
'Patterson, Howard H.'
'Pike, Robert D.'

_publ_section_title
;
 Alkyl Pyridinium Iodocuprate(I) Clusters: Structural Types and Charge
 Transfer Behavior.
;
_journal_issue 11
_journal_name_full 'ACS omega'
_journal_page_first 15281
_journal_page_last 15292
_journal_paper_doi 10.1021/acsomega.8b01986
_journal_volume 3
_journal_year 2018
_chemical_formula_sum 'C18 H26 Cu3 I7 N2'
_chemical_formula_weight 1349.33
_space_group_crystal_system triclinic
_space_group_IT_number 2
_space_group_name_Hall '-P 1'
_space_group_name_H-M_alt 'P -1'
_atom_sites_solution_hydrogens geom
_audit_creation_method SHELXL-2014/5
_cell_angle_alpha 73.5910(10)
_cell_angle_beta 77.4610(10)
_cell_angle_gamma 87.9980(10)
_cell_formula_units_Z 2
_cell_length_a 9.1888(4)
_cell_length_b 11.3217(5)
_cell_length_c 16.2778(7)
_cell_measurement_reflns_used 9705
_cell_measurement_temperature 100(2)
_cell_measurement_theta_max 26.56
_cell_measurement_theta_min 2.59
_cell_volume 1585.08(12)
_computing_cell_refinement 'SAINTPLUS (Bruker AXS, 2004)'
_computing_data_collection 'APEX3 (Bruker AXS, 2015)'
_computing_data_reduction SAINTPLUS
_computing_molecular_graphics 'SHELXLE (Hubschle, 2011)'
_computing_publication_material 'Mercury 3.7 (CCDC, 2016)'
_computing_structure_refinement 'SHELXL-2014/5 (Sheldrick, 2014)'
_computing_structure_solution 'SHELXS97 (Sheldrick, 1997)'
_diffrn_ambient_temperature 100(2)
_diffrn_measured_fraction_theta_full 0.999
_diffrn_measured_fraction_theta_max 0.993
_diffrn_measurement_device_type 'Bruker SMART APEX II CCD'
_diffrn_measurement_method '\w and \y'
_diffrn_radiation_monochromator graphite
_diffrn_radiation_source 'fine-focus sealed tube'
_diffrn_radiation_type MoK\a
_diffrn_radiation_wavelength 0.71073
_diffrn_reflns_av_R_equivalents 0.0276
_diffrn_reflns_av_unetI/netI 0.0225
_diffrn_reflns_Laue_measured_fraction_full 0.999
_diffrn_reflns_Laue_measured_fraction_max 0.993
_diffrn_reflns_limit_h_max 11
_diffrn_reflns_limit_h_min -10
_diffrn_reflns_limit_k_max 14
_diffrn_reflns_limit_k_min -14
_diffrn_reflns_limit_l_max 20
_diffrn_reflns_limit_l_min -20
_diffrn_reflns_number 25198
_diffrn_reflns_point_group_measured_fraction_full 0.999
_diffrn_reflns_point_group_measured_fraction_max 0.993
_diffrn_reflns_theta_full 25.242
_diffrn_reflns_theta_max 26.556
_diffrn_reflns_theta_min 1.876
_exptl_absorpt_coefficient_mu 8.821
_exptl_absorpt_correction_T_max 0.5721
_exptl_absorpt_correction_T_min 0.1262
_exptl_absorpt_correction_type numerical
_exptl_absorpt_process_details 'SADABS (Sheldrick, 2004)'
_exptl_crystal_colour yellow
_exptl_crystal_density_diffrn 2.827
_exptl_crystal_description blade
_exptl_crystal_F_000 1212
_exptl_crystal_size_max 0.590
_exptl_crystal_size_mid 0.150
_exptl_crystal_size_min 0.020
_refine_diff_density_max 0.696
_refine_diff_density_min -0.711
_refine_diff_density_rms 0.100
_refine_ls_extinction_method none
_refine_ls_goodness_of_fit_ref 1.082
_refine_ls_hydrogen_treatment constr
_refine_ls_matrix_type full
_refine_ls_number_parameters 293
_refine_ls_number_reflns 6566
_refine_ls_number_restraints 258
_refine_ls_restrained_S_all 1.065
_refine_ls_R_factor_all 0.0159
_refine_ls_R_factor_gt 0.0148
_refine_ls_shift/su_max 0.002
_refine_ls_shift/su_mean 0.000
_refine_ls_structure_factor_coef Fsqd
_refine_ls_weighting_details 'w=1/[\s^2^(Fo^2^)+(0.0133P)^2^+0.8871P] where P=(Fo^2^+2Fc^2^)/3'
_refine_ls_weighting_scheme calc
_refine_ls_wR_factor_gt 0.0366
_refine_ls_wR_factor_ref 0.0371
_reflns_Friedel_coverage 0.000
_reflns_number_gt 6279
_reflns_number_total 6566
_reflns_threshold_expression 'I > 2\s(I)'
_cod_data_source_file ao8b01986_si_002.cif
_cod_data_source_block mo_RDP655_0m_a
_cod_database_code 4516110
_shelx_space_group_comment
;
The symmetry employed for this shelxl refinement is uniquely defined
by the following loop, which should always be used as a source of
symmetry information in preference to the above space-group names.
They are only intended as comments.
;
_shelx_estimated_absorpt_t_min 0.078
_shelx_estimated_absorpt_t_max 0.843
_shelxl_version_number 2014/5

loop_
_space_group_symop_operation_xyz
'x, y, z'
'-x, -y, -z'

loop_
_atom_site_label
_atom_site_type_symbol
_atom_site_fract_x
_atom_site_fract_y
_atom_site_fract_z
_atom_site_U_iso_or_equiv
_atom_site_adp_type
_atom_site_occupancy
_atom_site_site_symmetry_order
_atom_site_calc_flag
_atom_site_refinement_flags_posn
_atom_site_refinement_flags_adp
_atom_site_refinement_flags_occupancy
_atom_site_disorder_assembly
_atom_site_disorder_group
Cu1A Cu 0.1175(6) 0.5718(14) 0.9485(3) 0.0288(12) Uani 0.42(3) 1 d . U P A 1
Cu3A Cu 0.14499(8) 0.59899(7) 0.79340(4) 0.0247(2) Uani 0.5313(14) 1 d . U P A 1
Cu1B Cu 0.1050(5) 0.6012(5) 0.9510(3) 0.0265(4) Uani 0.58(3) 1 d . U P A 2
Cu3B Cu 0.07184(9) 0.67478(8) 0.79806(4) 0.0251(3) Uani 0.4687(14) 1 d . U P A 2
I1 I -0.09365(2) 0.48338(2) 0.88430(2) 0.01795(4) Uani 1 1 d . U . . .
I2 I 0.38672(2) 0.55959(2) 0.86271(2) 0.01564(4) Uani 1 1 d . U . . .
I3 I 0.07436(2) 0.83962(2) 0.88275(2) 0.01782(4) Uani 1 1 d . U . . .
I4 I 0.52004(2) 0.94753(2) 0.73388(2) 0.01640(4) Uani 1 1 d . U . . .
I5 I 0.21092(2) 0.73222(2) 0.63849(2) 0.01618(4) Uani 1 1 d . U . . .
Cu2 Cu 0.31622(4) 0.78337(3) 0.77218(2) 0.02387(7) Uani 1 1 d . U . . .
I6 I 0.77572(2) 0.07439(2) 0.89988(2) 0.01922(4) Uani 1 1 d . U . . .
N1 N 0.3300(2) 0.20412(18) 0.91410(12) 0.0148(4) Uani 1 1 d . U . . .
C1 C 0.4632(3) 0.1538(2) 0.89171(15) 0.0159(5) Uani 1 1 d . U . . .
H1 H 0.4802 0.1159 0.8455 0.019 Uiso 1 1 calc R U . . .
C2 C 0.5740(3) 0.1576(2) 0.93579(15) 0.0161(5) Uani 1 1 d . U . . .
C3 C 0.5482(3) 0.2118(2) 1.00437(16) 0.0183(5) Uani 1 1 d . U . . .
H3 H 0.6238 0.2148 1.0354 0.022 Uiso 1 1 calc R U . . .
C4 C 0.4106(3) 0.2611(2) 1.02625(16) 0.0184(5) Uani 1 1 d . U . . .
H4 H 0.3899 0.2971 1.0735 0.022 Uiso 1 1 calc R U . . .
C5 C 0.3033(3) 0.2581(2) 0.97958(15) 0.0165(5) Uani 1 1 d . U . . .
H5 H 0.2098 0.2944 0.9936 0.020 Uiso 1 1 calc R U . . .
C6 C 0.2130(3) 0.1984(2) 0.86458(16) 0.0186(5) Uani 1 1 d . U . . .
H6A H 0.1165 0.2221 0.8957 0.022 Uiso 1 1 calc R U . . .
H6AB H 0.2016 0.1126 0.8626 0.022 Uiso 1 1 calc R U . . .
C7 C 0.2513(3) 0.2831(2) 0.77145(16) 0.0197(5) Uani 1 1 d . U . . .
H7A H 0.3458 0.2576 0.7395 0.024 Uiso 1 1 calc R U . . .
H7AB H 0.2661 0.3685 0.7732 0.024 Uiso 1 1 calc R U . . .
C8 C 0.1280(3) 0.2797(2) 0.72284(16) 0.0216(5) Uani 1 1 d . U . . .
H8A H 0.0333 0.3039 0.7555 0.026 Uiso 1 1 calc R U . . .
H8AB H 0.1142 0.1944 0.7205 0.026 Uiso 1 1 calc R U . . .
C9 C 0.1639(4) 0.3658(3) 0.62963(18) 0.0287(6) Uani 1 1 d . U . . .
H9A H 0.0836 0.3594 0.6000 0.043 Uiso 1 1 calc R U . . .
H9AB H 0.2581 0.3425 0.5973 0.043 Uiso 1 1 calc R U . . .
H9AC H 0.1730 0.4508 0.6318 0.043 Uiso 1 1 calc R U . . .
I7 I -0.10258(2) 0.04413(2) 0.63420(2) 0.01787(4) Uani 1 1 d . U . . .
N2 N 0.2480(2) 0.23775(19) 0.42411(13) 0.0160(4) Uani 1 1 d . U . . .
C10 C 0.3766(3) 0.2013(2) 0.44896(17) 0.0191(5) Uani 1 1 d . U . . .
H10 H 0.4692 0.2317 0.4103 0.023 Uiso 1 1 calc R U . . .
C11 C 0.3746(3) 0.1203(2) 0.53018(17) 0.0209(5) Uani 1 1 d . U . . .
H11 H 0.4655 0.0965 0.5482 0.025 Uiso 1 1 calc R U . . .
C12 C 0.2396(3) 0.0735(2) 0.58568(16) 0.0182(5) Uani 1 1 d . U . . .
H12 H 0.2371 0.0172 0.6417 0.022 Uiso 1 1 calc R U . . .
C13 C 0.1082(3) 0.1104(2) 0.55798(15) 0.0151(5) Uani 1 1 d . U . . .
C14 C 0.1151(3) 0.1941(2) 0.47679(15) 0.0163(5) Uani 1 1 d . U . . .
H14 H 0.0256 0.2212 0.4579 0.020 Uiso 1 1 calc R U . . .
C15 C 0.2505(3) 0.3300(2) 0.33801(16) 0.0228(5) Uani 1 1 d . U . . .
H15A H 0.1692 0.3097 0.3126 0.027 Uiso 1 1 calc R U . . .
H15B H 0.3464 0.3262 0.2972 0.027 Uiso 1 1 calc R U . . .
C16 C 0.2312(3) 0.4598(3) 0.34767(18) 0.0264(6) Uani 1 1 d . U . . .
H16A H 0.2206 0.5165 0.2907 0.032 Uiso 1 1 calc R U . . .
H16B H 0.1375 0.4614 0.3909 0.032 Uiso 1 1 calc R U . . .
C17 C 0.3582(3) 0.5079(3) 0.37659(18) 0.0282(6) Uani 1 1 d . U . . .
H17A H 0.4528 0.5057 0.3342 0.034 Uiso 1 1 calc R U . . .
H17B H 0.3675 0.4535 0.4346 0.034 Uiso 1 1 calc R U . . .
C18 C 0.3332(5) 0.6400(3) 0.3828(2) 0.0486(9) Uani 1 1 d . U . . .
H18A H 0.4173 0.6679 0.4013 0.073 Uiso 1 1 calc R U . . .
H18B H 0.2408 0.6423 0.4257 0.073 Uiso 1 1 calc R U . . .
H18C H 0.3256 0.6944 0.3252 0.073 Uiso 1 1 calc R U . . .

loop_
_atom_site_aniso_label
_atom_site_aniso_U_11
_atom_site_aniso_U_22
_atom_site_aniso_U_33
_atom_site_aniso_U_23
_atom_site_aniso_U_13
_atom_site_aniso_U_12
Cu1A 0.0202(10) 0.048(3) 0.0176(6) -0.0081(13) -0.0039(5) -0.0054(13)
Cu3A 0.0260(4) 0.0300(5) 0.0166(3) -0.0042(3) -0.0021(2) -0.0133(3)
Cu1B 0.0372(9) 0.0251(11) 0.0168(5) -0.0069(6) -0.0039(4) 0.0009(6)
Cu3B 0.0247(4) 0.0304(5) 0.0176(4) -0.0019(3) -0.0034(3) -0.0122(4)
I1 0.01818(8) 0.02085(9) 0.01491(8) -0.00499(6) -0.00282(6) -0.00601(6)
I2 0.01689(8) 0.01289(8) 0.01611(8) -0.00344(6) -0.00209(6) -0.00066(6)
I3 0.01520(8) 0.01652(8) 0.02006(8) -0.00609(6) 0.00085(6) 0.00115(6)
I4 0.01491(8) 0.01739(8) 0.01753(8) -0.00702(6) -0.00141(6) -0.00359(6)
I5 0.01472(8) 0.01934(9) 0.01545(8) -0.00516(6) -0.00460(6) -0.00153(6)
Cu2 0.02526(17) 0.02239(18) 0.02326(17) -0.00522(14) -0.00386(13) -0.00913(13)
I6 0.01576(8) 0.02050(9) 0.02143(8) -0.00738(7) -0.00238(6) 0.00217(6)
N1 0.0164(10) 0.0137(10) 0.0138(9) -0.0036(8) -0.0020(7) -0.0023(8)
C1 0.0190(12) 0.0132(12) 0.0165(11) -0.0068(9) -0.0023(9) -0.0003(9)
C2 0.0168(12) 0.0126(12) 0.0160(11) -0.0019(9) -0.0008(9) 0.0017(9)
C3 0.0218(13) 0.0171(13) 0.0170(12) -0.0060(10) -0.0050(9) -0.0008(10)
C4 0.0239(13) 0.0158(13) 0.0167(12) -0.0080(10) -0.0020(9) -0.0009(10)
C5 0.0197(12) 0.0115(12) 0.0160(12) -0.0028(9) -0.0006(9) -0.0003(9)
C6 0.0171(12) 0.0195(13) 0.0210(12) -0.0067(10) -0.0063(9) -0.0014(10)
C7 0.0224(13) 0.0179(13) 0.0199(12) -0.0069(10) -0.0047(10) -0.0017(10)
C8 0.0250(14) 0.0222(14) 0.0222(13) -0.0112(11) -0.0085(10) 0.0039(10)
C9 0.0451(18) 0.0218(15) 0.0263(14) -0.0113(12) -0.0170(12) 0.0037(12)
I7 0.01731(8) 0.01819(9) 0.01742(8) -0.00645(6) 0.00023(6) -0.00333(6)
N2 0.0167(10) 0.0164(11) 0.0154(10) -0.0069(8) -0.0014(8) 0.0003(8)
C10 0.0138(12) 0.0207(13) 0.0245(13) -0.0112(10) -0.0013(9) 0.0011(9)
C11 0.0166(12) 0.0208(13) 0.0279(13) -0.0102(11) -0.0067(10) 0.0050(10)
C12 0.0234(13) 0.0121(12) 0.0210(12) -0.0066(10) -0.0064(10) 0.0020(9)
C13 0.0153(11) 0.0142(12) 0.0173(11) -0.0091(9) -0.0001(9) -0.0011(9)
C14 0.0133(11) 0.0207(13) 0.0172(11) -0.0093(10) -0.0031(9) 0.0009(9)
C15 0.0250(14) 0.0255(14) 0.0148(12) -0.0017(10) -0.0026(10) -0.0024(11)
C16 0.0276(15) 0.0255(15) 0.0220(13) -0.0031(11) -0.0022(11) 0.0056(11)
C17 0.0345(16) 0.0231(15) 0.0235(14) -0.0065(11) 0.0015(11) -0.0019(11)
C18 0.066(2) 0.0277(18) 0.047(2) -0.0135(15) 0.0042(17) -0.0042(16)

loop_
_atom_type_symbol
_atom_type_description
_atom_type_scat_dispersion_real
_atom_type_scat_dispersion_imag
_atom_type_scat_source
C C 0.0033 0.0016 'International Tables Vol C Tables 4.2.6.8 and 6.1.1.4'
H H 0.0000 0.0000 'International Tables Vol C Tables 4.2.6.8 and 6.1.1.4'
Cu Cu 0.3201 1.2651 'International Tables Vol C Tables 4.2.6.8 and 6.1.1.4'
I I -0.4742 1.8119 'International Tables Vol C Tables 4.2.6.8 and 6.1.1.4'
N N 0.0061 0.0033 'International Tables Vol C Tables 4.2.6.8 and 6.1.1.4'

loop_
_geom_angle_atom_site_label_1
_geom_angle_atom_site_label_2
_geom_angle_atom_site_label_3
_geom_angle
_geom_angle_site_symmetry_1
_geom_angle_site_symmetry_3
Cu3A Cu1A I1 173.5(7) . 2_567
Cu3A Cu1A I2 64.56(18) . .
I1 Cu1A I2 113.4(2) 2_567 .
Cu3A Cu1A Cu1A 114.9(4) . 2_567
I1 Cu1A Cu1A 62.45(19) 2_567 2_567
I2 Cu1A Cu1A 141.7(10) . 2_567
Cu3A Cu1A I1 58.54(15) . .
I1 Cu1A I1 119.1(2) 2_567 .
I2 Cu1A I1 113.5(4) . .
Cu1A Cu1A I1 56.7(2) 2_567 .
Cu3A Cu1A I3 78.2(3) . .
I1 Cu1A I3 108.3(5) 2_567 .
I2 Cu1A I3 99.4(3) . .
Cu1A Cu1A I3 118.4(7) 2_567 .
I1 Cu1A I3 99.9(3) . .
Cu1A Cu3A I5 150.2(3) . .
Cu1A Cu3A I1 67.05(14) . .
I5 Cu3A I1 131.80(3) . .
Cu1A Cu3A Cu2 85.8(3) . .
I5 Cu3A Cu2 66.408(17) . .
I1 Cu3A Cu2 144.27(3) . .
Cu1A Cu3A I2 60.80(17) . .
I5 Cu3A I2 110.44(2) . .
I1 Cu3A I2 117.39(2) . .
Cu2 Cu3A I2 61.701(16) . .
Cu3B Cu1B I1 170.65(18) . 2_567
Cu3B Cu1B I3 61.43(10) . .
I1 Cu1B I3 119.5(2) 2_567 .
Cu3B Cu1B I2 80.19(13) . .
I1 Cu1B I2 107.95(16) 2_567 .
I3 Cu1B I2 102.94(12) . .
Cu3B Cu1B I1 56.94(8) . .
I1 Cu1B I1 115.39(14) 2_567 .
I3 Cu1B I1 104.92(14) . .
I2 Cu1B I1 104.50(17) . .
Cu3B Cu1B Cu1B 109.5(2) . 2_567
I1 Cu1B Cu1B 62.61(13) 2_567 2_567
I3 Cu1B Cu1B 133.4(3) . 2_567
I2 Cu1B Cu1B 121.2(3) . 2_567
I1 Cu1B Cu1B 52.78(12) . 2_567
Cu1B Cu3B Cu2 83.40(9) . .
Cu1B Cu3B I5 143.55(11) . .
Cu2 Cu3B I5 66.719(19) . .
Cu1B Cu3B I1 68.98(9) . .
Cu2 Cu3B I1 146.63(4) . .
I5 Cu3B I1 128.28(3) . .
Cu1B Cu3B I3 62.45(13) . .
Cu2 Cu3B I3 64.220(19) . .
I5 Cu3B I3 116.79(3) . .
I1 Cu3B I3 114.64(3) . .
Cu1B I1 Cu3B 118.41(9) 2_567 .
Cu3A I1 Cu1A 114.95(12) . 2_567
Cu3A I1 Cu1A 54.41(10) . .
Cu1A I1 Cu1A 60.9(2) 2_567 .
Cu1B I1 Cu1B 64.61(14) 2_567 .
Cu3B I1 Cu1B 54.07(8) . .
Cu1A I2 Cu3A 54.64(11) . .
Cu1A I2 Cu2 80.0(3) . .
Cu3A I2 Cu2 57.042(17) . .
Cu2 I2 Cu1B 74.61(10) . .
Cu3B I3 Cu1B 56.13(9) . .
Cu3B I3 Cu2 55.680(18) . .
Cu1B I3 Cu2 76.10(10) . .
Cu2 I3 Cu1A 73.01(13) . .
Cu3A I5 Cu2 57.780(16) . .
Cu3B I5 Cu2 55.806(17) . .
Cu3B Cu2 I4 163.54(3) . .
I4 Cu2 Cu3A 169.57(2) . .
Cu3B Cu2 I2 81.58(2) . .
I4 Cu2 I2 114.358(14) . .
Cu3A Cu2 I2 61.257(19) . .
Cu3B Cu2 I3 60.10(2) . .
I4 Cu2 I3 109.819(13) . .
Cu3A Cu2 I3 80.603(19) . .
I2 Cu2 I3 103.234(12) . .
Cu3B Cu2 I5 57.476(17) . .
I4 Cu2 I5 119.194(13) . .
Cu3A Cu2 I5 55.812(15) . .
I2 Cu2 I5 102.373(12) . .
I3 Cu2 I5 106.388(12) . .
C5 N1 C1 121.0(2) . .
C5 N1 C6 120.6(2) . .
C1 N1 C6 118.40(19) . .
N1 C1 C2 120.1(2) . .
N1 C1 H1 120.0 . .
C2 C1 H1 120.0 . .
C1 C2 C3 119.9(2) . .
C1 C2 I6 118.16(17) . .
C3 C2 I6 121.89(18) . .
C4 C3 C2 118.6(2) . .
C4 C3 H3 120.7 . .
C2 C3 H3 120.7 . .
C5 C4 C3 120.0(2) . .
C5 C4 H4 120.0 . .
C3 C4 H4 120.0 . .
N1 C5 C4 120.4(2) . .
N1 C5 H5 119.8 . .
C4 C5 H5 119.8 . .
N1 C6 C7 111.9(2) . .
N1 C6 H6A 109.2 . .
C7 C6 H6A 109.2 . .
N1 C6 H6AB 109.2 . .
C7 C6 H6AB 109.2 . .
H6A C6 H6AB 107.9 . .
C6 C7 C8 111.2(2) . .
C6 C7 H7A 109.4 . .
C8 C7 H7A 109.4 . .
C6 C7 H7AB 109.4 . .
C8 C7 H7AB 109.4 . .
H7A C7 H7AB 108.0 . .
C7 C8 C9 111.8(2) . .
C7 C8 H8A 109.2 . .
C9 C8 H8A 109.2 . .
C7 C8 H8AB 109.2 . .
C9 C8 H8AB 109.2 . .
H8A C8 H8AB 107.9 . .
C8 C9 H9A 109.5 . .
C8 C9 H9AB 109.5 . .
H9A C9 H9AB 109.5 . .
C8 C9 H9AC 109.5 . .
H9A C9 H9AC 109.5 . .
H9AB C9 H9AC 109.5 . .
C10 N2 C14 121.2(2) . .
C10 N2 C15 120.1(2) . .
C14 N2 C15 118.7(2) . .
N2 C10 C11 120.2(2) . .
N2 C10 H10 119.9 . .
C11 C10 H10 119.9 . .
C10 C11 C12 119.9(2) . .
C10 C11 H11 120.0 . .
C12 C11 H11 120.0 . .
C11 C12 C13 118.9(2) . .
C11 C12 H12 120.5 . .
C13 C12 H12 120.5 . .
C14 C13 C12 119.3(2) . .
C14 C13 I7 117.92(17) . .
C12 C13 I7 122.78(18) . .
N2 C14 C13 120.4(2) . .
N2 C14 H14 119.8 . .
C13 C14 H14 119.8 . .
N2 C15 C16 111.3(2) . .
N2 C15 H15A 109.4 . .
C16 C15 H15A 109.4 . .
N2 C15 H15B 109.4 . .
C16 C15 H15B 109.4 . .
H15A C15 H15B 108.0 . .
C17 C16 C15 114.7(2) . .
C17 C16 H16A 108.6 . .
C15 C16 H16A 108.6 . .
C17 C16 H16B 108.6 . .
C15 C16 H16B 108.6 . .
H16A C16 H16B 107.6 . .
C16 C17 C18 111.8(3) . .
C16 C17 H17A 109.2 . .
C18 C17 H17A 109.2 . .
C16 C17 H17B 109.2 . .
C18 C17 H17B 109.2 . .
H17A C17 H17B 107.9 . .
C17 C18 H18A 109.5 . .
C17 C18 H18B 109.5 . .
H18A C18 H18B 109.5 . .
C17 C18 H18C 109.5 . .
H18A C18 H18C 109.5 . .
H18B C18 H18C 109.5 . .

loop_
_geom_bond_atom_site_label_1
_geom_bond_atom_site_label_2
_geom_bond_distance
_geom_bond_site_symmetry_2
Cu1A Cu3A 2.413(6) .
Cu1A I1 2.575(5) 2_567
Cu1A I2 2.583(8) .
Cu1A Cu1A 2.693(12) 2_567
Cu1A I1 2.733(7) .
Cu1A I3 2.961(15) .
Cu3A I5 2.5003(6) .
Cu3A I1 2.5315(6) .
Cu3A Cu2 2.5572(7) .
Cu3A I2 2.6721(7) .
Cu1B Cu3B 2.475(4) .
Cu1B I1 2.559(4) 2_567
Cu1B I3 2.643(5) .
Cu1B I2 2.770(5) .
Cu1B I1 2.853(4) .
Cu1B Cu1B 2.903(8) 2_567
Cu3B Cu2 2.4943(8) .
Cu3B I5 2.5426(7) .
Cu3B I1 2.5619(7) .
Cu3B I3 2.6181(8) .
I1 Cu1B 2.559(4) 2_567
I1 Cu1A 2.575(5) 2_567
I2 Cu2 2.6834(4) .
I3 Cu2 2.7195(4) .
I4 Cu2 2.5360(4) .
I5 Cu2 2.7700(4) .
I6 C2 2.094(2) .
N1 C5 1.347(3) .
N1 C1 1.352(3) .
N1 C6 1.490(3) .
C1 C2 1.375(3) .
C1 H1 0.9500 .
C2 C3 1.393(3) .
C3 C4 1.380(3) .
C3 H3 0.9500 .
C4 C5 1.376(3) .
C4 H4 0.9500 .
C5 H5 0.9500 .
C6 C7 1.521(3) .
C6 H6A 0.9900 .
C6 H6AB 0.9900 .
C7 C8 1.523(3) .
C7 H7A 0.9900 .
C7 H7AB 0.9900 .
C8 C9 1.527(4) .
C8 H8A 0.9900 .
C8 H8AB 0.9900 .
C9 H9A 0.9800 .
C9 H9AB 0.9800 .
C9 H9AC 0.9800 .
I7 C13 2.094(2) .
N2 C10 1.346(3) .
N2 C14 1.349(3) .
N2 C15 1.489(3) .
C10 C11 1.377(4) .
C10 H10 0.9500 .
C11 C12 1.387(4) .
C11 H11 0.9500 .
C12 C13 1.390(3) .
C12 H12 0.9500 .
C13 C14 1.382(3) .
C14 H14 0.9500 .
C15 C16 1.523(4) .
C15 H15A 0.9900 .
C15 H15B 0.9900 .
C16 C17 1.519(4) .
C16 H16A 0.9900 .
C16 H16B 0.9900 .
C17 C18 1.533(4) .
C17 H17A 0.9900 .
C17 H17B 0.9900 .
C18 H18A 0.9800 .
C18 H18B 0.9800 .
C18 H18C 0.9800 .

loop_
_geom_hbond_atom_site_label_D
_geom_hbond_atom_site_label_H
_geom_hbond_atom_site_label_A
_geom_hbond_distance_DH
_geom_hbond_distance_HA
_geom_hbond_distance_DA
_geom_hbond_angle_DHA
_geom_hbond_site_symmetry_A
C1 H1 I4 0.95 2.95 3.880(2) 167.4 1_545
C3 H3 I3 0.95 3.30 4.215(3) 163.1 2_667
C4 H4 I2 0.95 3.17 3.828(2) 128.2 2_667
C5 H5 I3 0.95 3.07 3.712(2) 126.1 2_567
C6 H6AB I3 0.99 3.25 4.210(3) 164.8 1_545
C7 H7AB I2 0.99 3.27 4.154(2) 149.8 .
C10 H10 I5 0.95 2.89 3.769(2) 155.3 2_666
C11 H11 I4 0.95 3.15 3.832(3) 129.7 1_545
C12 H12 I4 0.95 3.24 3.872(2) 125.5 1_545
C12 H12 I5 0.95 3.26 3.720(2) 111.9 1_545
C14 H14 I5 0.95 2.90 3.817(2) 163.1 2_566
C15 H15B I2 0.99 3.16 4.075(3) 153.8 2_666
C16 H16A I1 0.99 3.30 4.113(3) 140.1 2_566

loop_
_geom_torsion_atom_site_label_1
_geom_torsion_atom_site_label_2
_geom_torsion_atom_site_label_3
_geom_torsion_atom_site_label_4
_geom_torsion
C5 N1 C1 C2 -0.2(3)
C6 N1 C1 C2 179.9(2)
N1 C1 C2 C3 0.9(4)
N1 C1 C2 I6 178.57(17)
C1 C2 C3 C4 -0.1(4)
I6 C2 C3 C4 -177.77(18)
C2 C3 C4 C5 -1.2(4)
C1 N1 C5 C4 -1.2(3)
C6 N1 C5 C4 178.7(2)
C3 C4 C5 N1 1.9(4)
C5 N1 C6 C7 109.2(2)
C1 N1 C6 C7 -70.9(3)
N1 C6 C7 C8 -177.9(2)
C6 C7 C8 C9 179.2(2)
C14 N2 C10 C11 -1.5(4)
C15 N2 C10 C11 177.0(2)
N2 C10 C11 C12 1.7(4)
C10 C11 C12 C13 -0.4(4)
C11 C12 C13 C14 -1.1(3)
C11 C12 C13 I7 178.75(17)
C10 N2 C14 C13 -0.1(3)
C15 N2 C14 C13 -178.6(2)
C12 C13 C14 N2 1.4(3)
I7 C13 C14 N2 -178.50(16)
C10 N2 C15 C16 -94.9(3)
C14 N2 C15 C16 83.7(3)
N2 C15 C16 C17 65.5(3)
C15 C16 C17 C18 178.6(2)
